data_7716948
loop_
_publ_author_name
'Ning, Zhao'
'Ma, Yanping'
'Zeng, Yanning'
'Wang, Yizhou'
'Xi, Aoqian'
'Sun, Wen-Hua'

_publ_section_title
;
 Synthesis of low-molecular weight and branched polyethylenes <i>via</i>
 ethylene polymerization using
 9-(arylimino)-5,6,7,8-tetrahydrocyclohepta-pyridylnickel precatalysts.
;
_journal_issue 38
_journal_name_full 'Dalton transactions (Cambridge, England : 2003)'
_journal_page_first 15968
_journal_page_last 15983
_journal_paper_doi 10.1039/d4dt02159b
_journal_volume 53
_journal_year 2024
_chemical_formula_moiety 'C45 H42 Br2 N2 Ni'
_chemical_formula_sum 'C45 H42 Br2 N2 Ni'
_chemical_formula_weight 829.33
_space_group_crystal_system monoclinic
_space_group_IT_number 14
_space_group_name_Hall '-P 2ybc'
_space_group_name_H-M_alt 'P 1 21/c 1'
_atom_sites_solution_hydrogens geom
_atom_sites_solution_primary iterative
_audit_creation_date 2022-10-19
_audit_creation_method
;
Olex2 1.3
(compiled 2020.11.12 svn.r5f609507 for OlexSys, GUI svn.r6226)
;
_audit_update_record
;
2023-10-22 deposited with the CCDC.	2024-09-03 downloaded from the CCDC.
;
_cell_angle_alpha 90
_cell_angle_beta 93.252(3)
_cell_angle_gamma 90
_cell_formula_units_Z 4
_cell_length_a 17.1583(5)
_cell_length_b 22.9892(6)
_cell_length_c 9.3758(3)
_cell_measurement_reflns_used 9562
_cell_measurement_temperature 169.99(10)
_cell_measurement_theta_max 76.4870
_cell_measurement_theta_min 2.5660
_cell_volume 3692.38(19)
_computing_cell_refinement 'CrysAlisPro 1.171.41.121a (Rigaku OD, 2021)'
_computing_data_collection 'CrysAlisPro 1.171.41.121a (Rigaku OD, 2021)'
_computing_data_reduction 'CrysAlisPro 1.171.41.121a (Rigaku OD, 2021)'
_computing_molecular_graphics 'Olex2 1.3 (Dolomanov et al., 2009)'
_computing_publication_material 'Olex2 1.3 (Dolomanov et al., 2009)'
_computing_structure_refinement 'SHELXL 2018/3 (Sheldrick, 2015)'
_computing_structure_solution 'olex2.solve 1.3 (Bourhis et al., 2015)'
_diffrn_ambient_environment N~2~
_diffrn_ambient_temperature 169.99(10)
_diffrn_detector 'Hybrid Pixel Array Detector'
_diffrn_detector_area_resol_mean 10.0000
_diffrn_detector_type HyPix
_diffrn_measured_fraction_theta_full 0.999
_diffrn_measured_fraction_theta_max 0.966
_diffrn_measurement_details
;
List of Runs (angles in degrees, time in seconds):

  # Type    Start    End  Width  t~exp~   \w     \q     \k     \f   Frames
#--------------------------------------------------------------------------
  1  \w     -8.00  19.00   0.50    0.40    --  -47.70  33.00 -66.00   54
  2  \w   -120.00 -52.00   0.50    0.40    --  -47.70 -33.00 134.00  136
  3  \w     54.00 106.00   0.50    0.40    --   47.70  33.00 -66.00  104
  4  \w    -26.00  41.00   0.50    0.40    --   47.70 -33.00 134.00  134
  5  \w   -168.00-131.00   0.50    2.50    -- -104.50 -33.00 134.00   74
  6  \w     94.00 177.00   0.50    2.50    --  107.36  33.00 -66.00  166
  7  \w    -19.00  25.00   0.50    0.40    --   47.70 -19.00   0.00   88
  8  \w     19.00  91.00   0.50    0.40    --   47.70-125.00   0.00  144
  9  \w    -62.00 -37.00   0.50    2.50    -- -104.50  57.00 150.00   50
 10  \w   -102.00 -41.00   0.50    2.50    -- -104.50  77.00   0.00  122
 11  \w    -61.00 -32.00   0.50    2.50    -- -104.50  57.00 -60.00   58
 12  \w    -62.00 -32.00   0.50    2.50    -- -104.50  57.00 -90.00   60
 13  \w     36.00 105.00   0.50    2.50    --  107.36 -77.00-150.00  138
 14  \w     36.00  72.00   0.50    2.50    --  107.36 -77.00 120.00   72
 15  \w     38.00  67.00   0.50    2.50    --  107.36 -57.00  30.00   58
 16  \w     40.00  66.00   0.50    2.50    --  107.36 -57.00 150.00   52
 17  \w     39.00  67.00   0.50    2.50    --  107.36 -57.00 -90.00   56
 18  \w     37.00 108.00   0.50    2.50    --  107.36-125.00  60.00  142
 19  \w     36.00  92.00   0.50    2.50    --  107.36 -77.00  30.00  112
 20  \w     42.00  97.00   0.50    2.50    --  107.36 -99.00-150.00  110
 21  \w    102.00 174.00   0.50    2.50    --  107.36  57.00 150.00  144
 22  \w     36.00  67.00   0.50    2.50    --  107.36 -57.00 -30.00   62
;
_diffrn_measurement_device 'four-circle diffractometer'
_diffrn_measurement_device_type 'XtaLAB Synergy R, HyPix'
_diffrn_measurement_method '\w scans'
_diffrn_orient_matrix_type 'CrysAlisPro convention (1999,Acta A55,543-557)'
_diffrn_orient_matrix_UB_11 -0.0398269000
_diffrn_orient_matrix_UB_12 0.0234016000
_diffrn_orient_matrix_UB_13 -0.1397673000
_diffrn_orient_matrix_UB_21 -0.0730185000
_diffrn_orient_matrix_UB_22 0.0157711000
_diffrn_orient_matrix_UB_23 0.0803252000
_diffrn_orient_matrix_UB_31 0.0342407000
_diffrn_orient_matrix_UB_32 0.0608013000
_diffrn_orient_matrix_UB_33 0.0327239000
_diffrn_radiation_monochromator mirror
_diffrn_radiation_probe x-ray
_diffrn_radiation_type 'Cu K\a'
_diffrn_radiation_wavelength 1.54184
_diffrn_reflns_av_R_equivalents 0.0496
_diffrn_reflns_av_unetI/netI 0.0483
_diffrn_reflns_Laue_measured_fraction_full 0.999
_diffrn_reflns_Laue_measured_fraction_max 0.966
_diffrn_reflns_limit_h_max 21
_diffrn_reflns_limit_h_min -21
_diffrn_reflns_limit_k_max 28
_diffrn_reflns_limit_k_min -12
_diffrn_reflns_limit_l_max 11
_diffrn_reflns_limit_l_min -11
_diffrn_reflns_number 25573
_diffrn_reflns_point_group_measured_fraction_full 0.999
_diffrn_reflns_point_group_measured_fraction_max 0.966
_diffrn_reflns_theta_full 67.684
_diffrn_reflns_theta_max 77.022
_diffrn_reflns_theta_min 2.579
_diffrn_source 'Rotating-anode X-ray tube'
_diffrn_source_type 'PhotonJet R (Cu) X-ray Source'
_exptl_absorpt_coefficient_mu 3.551
_exptl_absorpt_correction_T_max 1.00000
_exptl_absorpt_correction_T_min 0.54336
_exptl_absorpt_correction_type multi-scan
_exptl_absorpt_process_details
;
CrysAlisPro 1.171.41.121a (Rigaku Oxford Diffraction, 2021)
Empirical absorption correction using spherical harmonics,
implemented in SCALE3 ABSPACK scaling algorithm.
;
_exptl_crystal_colour yellow
_exptl_crystal_colour_primary yellow
_exptl_crystal_density_diffrn 1.492
_exptl_crystal_description block
_exptl_crystal_F_000 1696
_refine_diff_density_max 0.744
_refine_diff_density_min -0.476
_refine_diff_density_rms 0.083
_refine_ls_extinction_coef 0.00009(3)
_refine_ls_extinction_expression Fc^*^=kFc[1+0.001xFc^2^\l^3^/sin(2\q)]^-1/4^
_refine_ls_extinction_method 'SHELXL-2018/3 (Sheldrick 2018)'
_refine_ls_goodness_of_fit_ref 1.071
_refine_ls_hydrogen_treatment constr
_refine_ls_matrix_type full
_refine_ls_number_parameters 454
_refine_ls_number_reflns 7534
_refine_ls_number_restraints 0
_refine_ls_restrained_S_all 1.071
_refine_ls_R_factor_all 0.0633
_refine_ls_R_factor_gt 0.0515
_refine_ls_shift/su_max 0.001
_refine_ls_shift/su_mean 0.000
_refine_ls_structure_factor_coef Fsqd
_refine_ls_weighting_details 'w=1/[\s^2^(Fo^2^)+(0.0162P)^2^+9.7559P] where P=(Fo^2^+2Fc^2^)/3'
_refine_ls_weighting_scheme calc
_refine_ls_wR_factor_gt 0.1039
_refine_ls_wR_factor_ref 0.1085
_reflns_Friedel_coverage 0.000
_reflns_number_gt 6443
_reflns_number_total 7534
_reflns_threshold_expression 'I > 2\s(I)'
_cod_data_source_file d4dt02159b2.cif
_cod_data_source_block Ni3
_cod_depositor_comments 'Adding full bibliography for 7716948--7716949.cif.'
_cod_database_code 7716948
_shelx_shelxl_version_number 2018/3
_chemical_oxdiff_formula 'C H N Ni Br'
_shelx_space_group_comment
;
The symmetry employed for this shelxl refinement is uniquely defined
by the following loop, which should always be used as a source of
symmetry information in preference to the above space-group names.
They are only intended as comments.
;
_reflns_odcompleteness_completeness 99.96
_reflns_odcompleteness_iscentric 1
_reflns_odcompleteness_theta 66.97
_olex2_refinement_description
;
1. Fixed Uiso
 At 1.2 times of:
  All C(H) groups, All C(H,H) groups
 At 1.5 times of:
  All C(H,H,H) groups
2.a Ternary CH refined with riding coordinates:
 C17(H17), C30(H30), C43(H43)
2.b Secondary CH2 refined with riding coordinates:
 C7(H7A,H7B), C10(H10A,H10B), C8(H8A,H8B), C9(H9A,H9B)
2.c Aromatic/amide H refined with riding coordinates:
 C13(H13), C15(H15), C25(H25), C29(H29), C20(H20), C19(H19), C21(H21),
 C38(H38), C32(H32), C23(H23), C28(H28), C3(H3), C40(H40), C41(H41), C39(H39),
 C1(H1), C42(H42), C22(H22), C27(H27), C36(H36), C26(H26), C2(H2), C33(H33),
 C35(H35), C34(H34)
2.d Idealised Me refined as rotating group:
 C45(H45A,H45B,H45C), C44(H44A,H44B,H44C)
;
_olex2_submission_special_instructions 'No special instructions were received'
_oxdiff_exptl_absorpt_empirical_details
;
Empirical correction (ABSPACK) includes:
- Absorption correction using spherical harmonics
- Frame scaling
;
_oxdiff_exptl_absorpt_empirical_full_max 1.871
_oxdiff_exptl_absorpt_empirical_full_min 0.686

loop_
_space_group_symop_operation_xyz
'x, y, z'
'-x, y+1/2, -z+1/2'
'-x, -y, -z'
'x, -y-1/2, z-1/2'

loop_
_atom_site_label
_atom_site_type_symbol
_atom_site_fract_x
_atom_site_fract_y
_atom_site_fract_z
_atom_site_U_iso_or_equiv
_atom_site_adp_type
_atom_site_occupancy
_atom_site_site_symmetry_order
_atom_site_calc_flag
_atom_site_refinement_flags_posn
_atom_site_refinement_flags_adp
_atom_site_refinement_flags_occupancy
_atom_site_disorder_assembly
_atom_site_disorder_group
Br2 Br 0.42483(2) 0.45455(2) 0.44749(5) 0.03501(12) Uani 1 1 d . . . . .
Br1 Br 0.62462(3) 0.39040(2) 0.63635(5) 0.03939(12) Uani 1 1 d . . . . .
Ni1 Ni 0.56819(4) 0.44575(2) 0.43745(6) 0.02687(15) Uani 1 1 d . . . . .
N2 N 0.66278(18) 0.45665(12) 0.3174(3) 0.0276(6) Uani 1 1 d . . . . .
N1 N 0.5629(2) 0.37209(13) 0.3137(4) 0.0354(7) Uani 1 1 d . . . . .
C12 C 0.7733(2) 0.51596(15) 0.4116(4) 0.0281(7) Uani 1 1 d . . . . .
C18 C 0.8297(2) 0.48585(15) 0.6595(4) 0.0293(8) Uani 1 1 d . . . . .
C37 C 0.9006(2) 0.67122(15) 0.2361(4) 0.0311(8) Uani 1 1 d . . . . .
C17 C 0.7975(2) 0.46612(15) 0.5119(4) 0.0300(8) Uani 1 1 d . . . . .
H17 H 0.748110 0.444765 0.529192 0.036 Uiso 1 1 calc R U . . .
C11 C 0.7074(2) 0.50995(15) 0.3178(4) 0.0286(7) Uani 1 1 d . . . . .
C14 C 0.7885(2) 0.61517(16) 0.3295(4) 0.0307(8) Uani 1 1 d . . . . .
C13 C 0.8132(2) 0.56866(15) 0.4160(4) 0.0297(8) Uani 1 1 d . . . . .
H13 H 0.858162 0.573017 0.479041 0.036 Uiso 1 1 calc R U . . .
C5 C 0.6282(2) 0.36212(16) 0.2425(4) 0.0338(8) Uani 1 1 d . . . . .
C24 C 0.8496(2) 0.42204(16) 0.4438(4) 0.0328(8) Uani 1 1 d . . . . .
C6 C 0.6801(2) 0.41401(16) 0.2348(4) 0.0307(8) Uani 1 1 d . . . . .
C15 C 0.7216(2) 0.60830(16) 0.2400(4) 0.0327(8) Uani 1 1 d . . . . .
H15 H 0.704901 0.639858 0.180378 0.039 Uiso 1 1 calc R U . . .
C30 C 0.8345(2) 0.67193(16) 0.3381(4) 0.0326(8) Uani 1 1 d . . . . .
H30 H 0.859769 0.673827 0.436770 0.039 Uiso 1 1 calc R U . . .
C16 C 0.6781(2) 0.55692(16) 0.2341(4) 0.0306(8) Uani 1 1 d . . . . .
C31 C 0.7824(3) 0.72601(17) 0.3208(4) 0.0373(9) Uani 1 1 d . . . . .
C43 C 0.6001(2) 0.55269(18) 0.1492(4) 0.0374(9) Uani 1 1 d . . . . .
H43 H 0.568308 0.522944 0.197557 0.045 Uiso 1 1 calc R U . . .
C25 C 0.9133(3) 0.43824(18) 0.3695(4) 0.0393(9) Uani 1 1 d . . . . .
H25 H 0.924435 0.478347 0.357108 0.047 Uiso 1 1 calc R U . . .
C7 C 0.7432(3) 0.41640(18) 0.1302(4) 0.0392(9) Uani 1 1 d . . . . .
H7A H 0.789675 0.395421 0.171051 0.047 Uiso 1 1 calc R U . . .
H7B H 0.758297 0.457486 0.116341 0.047 Uiso 1 1 calc R U . . .
C4 C 0.6437(3) 0.30741(18) 0.1838(5) 0.0444(10) Uani 1 1 d . . . . .
C29 C 0.8342(3) 0.36303(17) 0.4608(5) 0.0382(9) Uani 1 1 d . . . . .
H29 H 0.790577 0.351160 0.511772 0.046 Uiso 1 1 calc R U . . .
C20 C 0.8088(3) 0.5368(2) 0.8791(5) 0.0443(10) Uani 1 1 d . . . . .
H20 H 0.777370 0.561876 0.932296 0.053 Uiso 1 1 calc R U . . .
C19 C 0.7840(2) 0.52080(19) 0.7414(4) 0.0385(9) Uani 1 1 d . . . . .
H19 H 0.734832 0.534017 0.702544 0.046 Uiso 1 1 calc R U . . .
C21 C 0.8783(3) 0.5168(2) 0.9391(5) 0.0451(10) Uani 1 1 d . . . . .
H21 H 0.894806 0.527459 1.033882 0.054 Uiso 1 1 calc R U . . .
C38 C 0.8854(3) 0.66673(19) 0.0896(4) 0.0421(10) Uani 1 1 d . . . . .
H38 H 0.833057 0.663519 0.051754 0.050 Uiso 1 1 calc R U . . .
C45 C 0.6076(3) 0.5321(2) -0.0047(5) 0.0533(12) Uani 1 1 d . . . . .
H45A H 0.639816 0.559668 -0.055110 0.080 Uiso 1 1 calc R U . . .
H45B H 0.555630 0.529791 -0.053463 0.080 Uiso 1 1 calc R U . . .
H45C H 0.632137 0.493575 -0.004190 0.080 Uiso 1 1 calc R U . . .
C32 C 0.7143(3) 0.7294(2) 0.3920(5) 0.0480(11) Uani 1 1 d . . . . .
H32 H 0.698067 0.696998 0.445913 0.058 Uiso 1 1 calc R U . . .
C23 C 0.9003(3) 0.46675(19) 0.7208(5) 0.0439(10) Uani 1 1 d . . . . .
H23 H 0.933427 0.443442 0.666417 0.053 Uiso 1 1 calc R U . . .
C28 C 0.8823(3) 0.32136(18) 0.4034(5) 0.0450(11) Uani 1 1 d . . . . .
H28 H 0.871463 0.281189 0.415586 0.054 Uiso 1 1 calc R U . . .
C3 C 0.5870(3) 0.26464(18) 0.1986(6) 0.0530(12) Uani 1 1 d . . . . .
H3 H 0.594551 0.227234 0.158579 0.064 Uiso 1 1 calc R U . . .
C44 C 0.5544(3) 0.6099(2) 0.1495(5) 0.0467(11) Uani 1 1 d . . . . .
H44A H 0.550570 0.623251 0.248074 0.070 Uiso 1 1 calc R U . . .
H44B H 0.501890 0.603655 0.105491 0.070 Uiso 1 1 calc R U . . .
H44C H 0.581491 0.639287 0.095090 0.070 Uiso 1 1 calc R U . . .
C40 C 1.0224(3) 0.6708(2) 0.0531(5) 0.0492(11) Uani 1 1 d . . . . .
H40 H 1.063907 0.670367 -0.009802 0.059 Uiso 1 1 calc R U . . .
C41 C 1.0382(3) 0.6755(2) 0.1977(6) 0.0516(12) Uani 1 1 d . . . . .
H41 H 1.090718 0.678207 0.235211 0.062 Uiso 1 1 calc R U . . .
C39 C 0.9456(3) 0.6669(2) -0.0013(5) 0.0493(11) Uani 1 1 d . . . . .
H39 H 0.934625 0.664269 -0.101595 0.059 Uiso 1 1 calc R U . . .
C1 C 0.5111(3) 0.33005(18) 0.3278(6) 0.0482(11) Uani 1 1 d . . . . .
H1 H 0.466166 0.337541 0.379465 0.058 Uiso 1 1 calc R U . . .
C10 C 0.7191(3) 0.2926(2) 0.1173(5) 0.0509(12) Uani 1 1 d . . . . .
H10A H 0.720322 0.250184 0.099840 0.061 Uiso 1 1 calc R U . . .
H10B H 0.762949 0.301978 0.186790 0.061 Uiso 1 1 calc R U . . .
C42 C 0.9770(3) 0.6761(2) 0.2897(5) 0.0448(10) Uani 1 1 d . . . . .
H42 H 0.987883 0.679958 0.389697 0.054 Uiso 1 1 calc R U . . .
C22 C 0.9238(3) 0.4812(2) 0.8612(5) 0.0535(12) Uani 1 1 d . . . . .
H22 H 0.971377 0.466248 0.903036 0.064 Uiso 1 1 calc R U . . .
C27 C 0.9456(3) 0.3382(2) 0.3289(5) 0.0488(11) Uani 1 1 d . . . . .
H27 H 0.978052 0.309719 0.289042 0.059 Uiso 1 1 calc R U . . .
C36 C 0.8038(3) 0.77397(18) 0.2422(5) 0.0489(11) Uani 1 1 d . . . . .
H36 H 0.850262 0.772745 0.191796 0.059 Uiso 1 1 calc R U . . .
C26 C 0.9615(3) 0.3967(2) 0.3126(5) 0.0490(11) Uani 1 1 d . . . . .
H26 H 1.005363 0.408465 0.262363 0.059 Uiso 1 1 calc R U . . .
C2 C 0.5210(3) 0.27513(19) 0.2688(6) 0.0564(13) Uani 1 1 d . . . . .
H2 H 0.482650 0.245706 0.277262 0.068 Uiso 1 1 calc R U . . .
C8 C 0.7186(3) 0.3897(2) -0.0161(5) 0.0501(11) Uani 1 1 d . . . . .
H8A H 0.662415 0.397491 -0.037720 0.060 Uiso 1 1 calc R U . . .
H8B H 0.748079 0.408916 -0.090589 0.060 Uiso 1 1 calc R U . . .
C9 C 0.7326(3) 0.3240(2) -0.0227(5) 0.0565(13) Uani 1 1 d . . . . .
H9A H 0.697403 0.307158 -0.099281 0.068 Uiso 1 1 calc R U . . .
H9B H 0.786979 0.316929 -0.048467 0.068 Uiso 1 1 calc R U . . .
C33 C 0.6692(3) 0.7795(2) 0.3857(6) 0.0612(14) Uani 1 1 d . . . . .
H33 H 0.623090 0.781506 0.436926 0.073 Uiso 1 1 calc R U . . .
C35 C 0.7582(4) 0.8235(2) 0.2364(6) 0.0624(15) Uani 1 1 d . . . . .
H35 H 0.773918 0.856125 0.183091 0.075 Uiso 1 1 calc R U . . .
C34 C 0.6910(4) 0.8260(2) 0.3062(7) 0.0700(17) Uani 1 1 d . . . . .
H34 H 0.659258 0.859880 0.299789 0.084 Uiso 1 1 calc R U . . .

loop_
_atom_site_aniso_label
_atom_site_aniso_U_11
_atom_site_aniso_U_22
_atom_site_aniso_U_33
_atom_site_aniso_U_23
_atom_site_aniso_U_13
_atom_site_aniso_U_12
Br2 0.0330(2) 0.0298(2) 0.0423(2) -0.00833(16) 0.00319(16) -0.00216(16)
Br1 0.0452(2) 0.0356(2) 0.0370(2) 0.01327(17) -0.00036(17) -0.00225(18)
Ni1 0.0320(3) 0.0213(3) 0.0273(3) 0.0003(2) 0.0020(2) -0.0010(2)
N2 0.0335(16) 0.0230(14) 0.0263(15) 0.0013(12) 0.0001(12) 0.0011(12)
N1 0.0398(19) 0.0252(15) 0.0408(19) -0.0067(13) -0.0026(15) -0.0028(13)
C12 0.0284(18) 0.0279(17) 0.0282(18) -0.0012(14) 0.0042(14) 0.0019(14)
C18 0.0321(19) 0.0274(17) 0.0282(18) 0.0027(14) 0.0004(15) -0.0022(15)
C37 0.036(2) 0.0232(17) 0.034(2) 0.0018(15) 0.0018(16) -0.0052(15)
C17 0.035(2) 0.0259(17) 0.0295(18) -0.0003(14) 0.0019(15) -0.0005(15)
C11 0.037(2) 0.0229(16) 0.0269(17) 0.0002(14) 0.0071(15) 0.0025(15)
C14 0.0328(19) 0.0301(18) 0.0295(18) 0.0007(15) 0.0036(15) -0.0024(15)
C13 0.033(2) 0.0280(17) 0.0279(18) -0.0001(14) 0.0016(15) 0.0004(15)
C5 0.042(2) 0.0283(18) 0.0300(19) -0.0042(15) -0.0051(16) 0.0026(16)
C24 0.039(2) 0.0300(19) 0.0289(19) -0.0005(15) -0.0020(16) 0.0048(16)
C6 0.038(2) 0.0300(18) 0.0239(18) -0.0007(14) -0.0008(15) 0.0039(15)
C15 0.041(2) 0.0292(18) 0.0272(18) 0.0028(15) -0.0005(16) 0.0023(16)
C30 0.042(2) 0.0294(18) 0.0261(18) -0.0015(15) -0.0021(16) -0.0048(16)
C16 0.035(2) 0.0287(18) 0.0287(19) 0.0038(14) 0.0084(15) 0.0000(15)
C31 0.046(2) 0.0310(19) 0.035(2) -0.0044(16) -0.0051(18) 0.0017(17)
C43 0.041(2) 0.037(2) 0.034(2) 0.0096(17) 0.0037(17) -0.0037(17)
C25 0.048(2) 0.034(2) 0.037(2) 0.0020(17) 0.0083(18) 0.0050(18)
C7 0.050(2) 0.040(2) 0.0277(19) -0.0045(16) 0.0046(18) 0.0024(19)
C4 0.059(3) 0.032(2) 0.042(2) -0.0090(18) -0.004(2) 0.0066(19)
C29 0.045(2) 0.033(2) 0.037(2) -0.0006(16) -0.0014(18) 0.0032(17)
C20 0.048(3) 0.049(2) 0.037(2) -0.0069(19) 0.0058(19) 0.003(2)
C19 0.034(2) 0.048(2) 0.033(2) -0.0012(18) -0.0030(17) 0.0102(18)
C21 0.048(3) 0.050(3) 0.036(2) -0.0072(19) -0.0107(19) 0.001(2)
C38 0.043(2) 0.051(2) 0.033(2) -0.0056(18) 0.0022(18) -0.008(2)
C45 0.051(3) 0.068(3) 0.040(2) -0.002(2) -0.008(2) 0.000(2)
C32 0.054(3) 0.045(2) 0.044(3) -0.004(2) 0.000(2) 0.000(2)
C23 0.040(2) 0.044(2) 0.047(2) -0.0125(19) -0.0044(19) 0.0080(19)
C28 0.063(3) 0.028(2) 0.044(2) -0.0005(17) -0.003(2) 0.0078(19)
C3 0.064(3) 0.026(2) 0.067(3) -0.014(2) -0.010(3) 0.004(2)
C44 0.040(2) 0.053(3) 0.046(3) 0.012(2) -0.0002(19) 0.006(2)
C40 0.044(3) 0.049(3) 0.055(3) -0.001(2) 0.011(2) -0.003(2)
C41 0.038(2) 0.057(3) 0.060(3) 0.016(2) 0.003(2) -0.005(2)
C39 0.050(3) 0.056(3) 0.041(2) -0.004(2) 0.006(2) -0.004(2)
C1 0.044(3) 0.030(2) 0.071(3) -0.009(2) 0.001(2) -0.0086(18)
C10 0.059(3) 0.041(2) 0.052(3) -0.018(2) -0.005(2) 0.015(2)
C42 0.047(3) 0.049(2) 0.037(2) 0.0117(19) -0.0064(19) -0.007(2)
C22 0.049(3) 0.057(3) 0.052(3) -0.014(2) -0.018(2) 0.013(2)
C27 0.062(3) 0.043(2) 0.042(2) -0.0058(19) 0.006(2) 0.019(2)
C36 0.075(3) 0.031(2) 0.041(2) 0.0008(18) 0.005(2) 0.003(2)
C26 0.056(3) 0.050(3) 0.043(2) 0.002(2) 0.015(2) 0.010(2)
C2 0.060(3) 0.027(2) 0.082(4) -0.011(2) -0.006(3) -0.008(2)
C8 0.061(3) 0.058(3) 0.031(2) -0.011(2) 0.002(2) 0.002(2)
C9 0.070(3) 0.057(3) 0.041(3) -0.019(2) -0.001(2) 0.011(3)
C33 0.056(3) 0.062(3) 0.064(3) -0.031(3) -0.005(3) 0.013(3)
C35 0.109(5) 0.030(2) 0.047(3) 0.001(2) -0.009(3) 0.015(3)
C34 0.094(5) 0.046(3) 0.067(4) -0.022(3) -0.022(3) 0.027(3)

loop_
_atom_type_symbol
_atom_type_description
_atom_type_scat_dispersion_real
_atom_type_scat_dispersion_imag
_atom_type_scat_source
C C 0.0181 0.0091 'International Tables Vol C Tables 4.2.6.8 and 6.1.1.4'
H H 0.0000 0.0000 'International Tables Vol C Tables 4.2.6.8 and 6.1.1.4'
Br Br -0.6763 1.2805 'International Tables Vol C Tables 4.2.6.8 and 6.1.1.4'
N N 0.0311 0.0180 'International Tables Vol C Tables 4.2.6.8 and 6.1.1.4'
Ni Ni -3.0029 0.5091 'International Tables Vol C Tables 4.2.6.8 and 6.1.1.4'

loop_
_geom_angle_atom_site_label_1
_geom_angle_atom_site_label_2
_geom_angle_atom_site_label_3
_geom_angle
_geom_angle_site_symmetry_1
_geom_angle_site_symmetry_3
_geom_angle_publ_flag
Ni1 Br2 Ni1 93.85(2) . 3_666 ?
Br2 Ni1 Br2 86.15(2) . 3_666 ?
Br1 Ni1 Br2 98.09(3) . 3_666 ?
Br1 Ni1 Br2 111.69(3) . . ?
N2 Ni1 Br2 95.96(8) . 3_666 ?
N2 Ni1 Br2 146.45(9) . . ?
N2 Ni1 Br1 101.19(9) . . ?
N2 Ni1 N1 78.51(13) . . ?
N1 Ni1 Br2 94.40(10) . . ?
N1 Ni1 Br2 170.78(10) . 3_666 ?
N1 Ni1 Br1 90.27(10) . . ?
C11 N2 Ni1 122.7(2) . . ?
C6 N2 Ni1 116.9(3) . . ?
C6 N2 C11 120.3(3) . . ?
C5 N1 Ni1 114.0(2) . . ?
C1 N1 Ni1 123.7(3) . . ?
C1 N1 C5 120.2(4) . . ?
C11 C12 C17 119.7(3) . . ?
C13 C12 C17 121.3(3) . . ?
C13 C12 C11 118.9(3) . . ?
C19 C18 C17 119.1(3) . . ?
C23 C18 C17 123.0(3) . . ?
C23 C18 C19 117.6(4) . . ?
C38 C37 C30 121.2(4) . . ?
C42 C37 C30 119.7(4) . . ?
C42 C37 C38 119.2(4) . . ?
C12 C17 C18 114.0(3) . . ?
C12 C17 H17 105.4 . . ?
C18 C17 H17 105.4 . . ?
C24 C17 C12 112.9(3) . . ?
C24 C17 C18 112.8(3) . . ?
C24 C17 H17 105.4 . . ?
C12 C11 N2 119.6(3) . . ?
C12 C11 C16 121.6(3) . . ?
C16 C11 N2 118.4(3) . . ?
C13 C14 C30 119.1(3) . . ?
C15 C14 C13 118.5(3) . . ?
C15 C14 C30 122.4(3) . . ?
C12 C13 C14 121.2(3) . . ?
C12 C13 H13 119.4 . . ?
C14 C13 H13 119.4 . . ?
N1 C5 C6 113.6(3) . . ?
N1 C5 C4 121.6(4) . . ?
C4 C5 C6 124.8(4) . . ?
C25 C24 C17 122.4(3) . . ?
C25 C24 C29 118.8(4) . . ?
C29 C24 C17 118.8(4) . . ?
N2 C6 C5 114.8(3) . . ?
N2 C6 C7 124.1(4) . . ?
C5 C6 C7 121.0(3) . . ?
C14 C15 H15 118.6 . . ?
C14 C15 C16 122.7(3) . . ?
C16 C15 H15 118.6 . . ?
C37 C30 C14 111.0(3) . . ?
C37 C30 H30 106.4 . . ?
C37 C30 C31 113.1(3) . . ?
C14 C30 H30 106.4 . . ?
C14 C30 C31 113.0(3) . . ?
C31 C30 H30 106.4 . . ?
C11 C16 C43 121.2(3) . . ?
C15 C16 C11 116.9(4) . . ?
C15 C16 C43 121.8(3) . . ?
C32 C31 C30 119.9(4) . . ?
C32 C31 C36 118.0(4) . . ?
C36 C31 C30 122.0(4) . . ?
C16 C43 H43 107.0 . . ?
C16 C43 C45 113.3(4) . . ?
C16 C43 C44 112.3(3) . . ?
C45 C43 H43 107.0 . . ?
C44 C43 H43 107.0 . . ?
C44 C43 C45 109.7(4) . . ?
C24 C25 H25 119.6 . . ?
C24 C25 C26 120.9(4) . . ?
C26 C25 H25 119.6 . . ?
C6 C7 H7A 108.9 . . ?
C6 C7 H7B 108.9 . . ?
C6 C7 C8 113.3(4) . . ?
H7A C7 H7B 107.7 . . ?
C8 C7 H7A 108.9 . . ?
C8 C7 H7B 108.9 . . ?
C5 C4 C10 123.4(4) . . ?
C3 C4 C5 116.3(4) . . ?
C3 C4 C10 120.1(4) . . ?
C24 C29 H29 119.8 . . ?
C28 C29 C24 120.3(4) . . ?
C28 C29 H29 119.8 . . ?
C19 C20 H20 119.8 . . ?
C21 C20 H20 119.8 . . ?
C21 C20 C19 120.5(4) . . ?
C18 C19 C20 121.1(4) . . ?
C18 C19 H19 119.4 . . ?
C20 C19 H19 119.4 . . ?
C20 C21 H21 120.3 . . ?
C20 C21 C22 119.4(4) . . ?
C22 C21 H21 120.3 . . ?
C37 C38 H38 119.7 . . ?
C39 C38 C37 120.5(4) . . ?
C39 C38 H38 119.7 . . ?
C43 C45 H45A 109.5 . . ?
C43 C45 H45B 109.5 . . ?
C43 C45 H45C 109.5 . . ?
H45A C45 H45B 109.5 . . ?
H45A C45 H45C 109.5 . . ?
H45B C45 H45C 109.5 . . ?
C31 C32 H32 119.6 . . ?
C31 C32 C33 120.7(5) . . ?
C33 C32 H32 119.6 . . ?
C18 C23 H23 119.5 . . ?
C18 C23 C22 121.0(4) . . ?
C22 C23 H23 119.5 . . ?
C29 C28 H28 119.9 . . ?
C27 C28 C29 120.2(4) . . ?
C27 C28 H28 119.9 . . ?
C4 C3 H3 119.1 . . ?
C2 C3 C4 121.7(4) . . ?
C2 C3 H3 119.1 . . ?
C43 C44 H44A 109.5 . . ?
C43 C44 H44B 109.5 . . ?
C43 C44 H44C 109.5 . . ?
H44A C44 H44B 109.5 . . ?
H44A C44 H44C 109.5 . . ?
H44B C44 H44C 109.5 . . ?
C41 C40 H40 120.0 . . ?
C41 C40 C39 119.9(4) . . ?
C39 C40 H40 120.0 . . ?
C40 C41 H41 120.1 . . ?
C40 C41 C42 119.8(4) . . ?
C42 C41 H41 120.1 . . ?
C38 C39 C40 120.2(4) . . ?
C38 C39 H39 119.9 . . ?
C40 C39 H39 119.9 . . ?
N1 C1 H1 119.2 . . ?
N1 C1 C2 121.7(5) . . ?
C2 C1 H1 119.2 . . ?
C4 C10 H10A 108.5 . . ?
C4 C10 H10B 108.5 . . ?
C4 C10 C9 115.2(4) . . ?
H10A C10 H10B 107.5 . . ?
C9 C10 H10A 108.5 . . ?
C9 C10 H10B 108.5 . . ?
C37 C42 C41 120.4(4) . . ?
C37 C42 H42 119.8 . . ?
C41 C42 H42 119.8 . . ?
C21 C22 C23 120.2(4) . . ?
C21 C22 H22 119.9 . . ?
C23 C22 H22 119.9 . . ?
C28 C27 H27 120.2 . . ?
C28 C27 C26 119.7(4) . . ?
C26 C27 H27 120.2 . . ?
C31 C36 H36 119.7 . . ?
C35 C36 C31 120.6(5) . . ?
C35 C36 H36 119.7 . . ?
C25 C26 H26 120.0 . . ?
C27 C26 C25 120.1(4) . . ?
C27 C26 H26 120.0 . . ?
C3 C2 C1 118.4(4) . . ?
C3 C2 H2 120.8 . . ?
C1 C2 H2 120.8 . . ?
C7 C8 H8A 108.9 . . ?
C7 C8 H8B 108.9 . . ?
H8A C8 H8B 107.8 . . ?
C9 C8 C7 113.2(4) . . ?
C9 C8 H8A 108.9 . . ?
C9 C8 H8B 108.9 . . ?
C10 C9 C8 113.5(4) . . ?
C10 C9 H9A 108.9 . . ?
C10 C9 H9B 108.9 . . ?
C8 C9 H9A 108.9 . . ?
C8 C9 H9B 108.9 . . ?
H9A C9 H9B 107.7 . . ?
C32 C33 H33 119.9 . . ?
C34 C33 C32 120.3(5) . . ?
C34 C33 H33 119.9 . . ?
C36 C35 H35 119.6 . . ?
C34 C35 C36 120.8(5) . . ?
C34 C35 H35 119.6 . . ?
C33 C34 H34 120.2 . . ?
C35 C34 C33 119.6(5) . . ?
C35 C34 H34 120.2 . . ?

loop_
_geom_bond_atom_site_label_1
_geom_bond_atom_site_label_2
_geom_bond_distance
_geom_bond_site_symmetry_2
_geom_bond_publ_flag
Br2 Ni1 2.4752(7) . ?
Br2 Ni1 2.5332(7) 3_666 ?
Br1 Ni1 2.4144(7) . ?
Ni1 N2 2.043(3) . ?
Ni1 N1 2.052(3) . ?
N2 C11 1.445(5) . ?
N2 C6 1.294(5) . ?
N1 C5 1.356(5) . ?
N1 C1 1.324(5) . ?
C12 C17 1.525(5) . ?
C12 C11 1.399(5) . ?
C12 C13 1.391(5) . ?
C18 C17 1.530(5) . ?
C18 C19 1.385(6) . ?
C18 C23 1.383(6) . ?
C37 C30 1.525(5) . ?
C37 C38 1.387(6) . ?
C37 C42 1.381(6) . ?
C17 H17 1.0000 . ?
C17 C24 1.517(5) . ?
C11 C16 1.411(5) . ?
C14 C13 1.393(5) . ?
C14 C15 1.392(5) . ?
C14 C30 1.525(5) . ?
C13 H13 0.9500 . ?
C5 C6 1.493(5) . ?
C5 C4 1.404(5) . ?
C24 C25 1.381(6) . ?
C24 C29 1.393(5) . ?
C6 C7 1.503(6) . ?
C15 H15 0.9500 . ?
C15 C16 1.397(5) . ?
C30 H30 1.0000 . ?
C30 C31 1.535(6) . ?
C16 C43 1.520(6) . ?
C31 C32 1.381(7) . ?
C31 C36 1.387(6) . ?
C43 H43 1.0000 . ?
C43 C45 1.531(6) . ?
C43 C44 1.531(6) . ?
C25 H25 0.9500 . ?
C25 C26 1.389(6) . ?
C7 H7A 0.9900 . ?
C7 H7B 0.9900 . ?
C7 C8 1.540(6) . ?
C4 C3 1.396(7) . ?
C4 C10 1.507(7) . ?
C29 H29 0.9500 . ?
C29 C28 1.393(6) . ?
C20 H20 0.9500 . ?
C20 C19 1.386(6) . ?
C20 C21 1.368(6) . ?
C19 H19 0.9500 . ?
C21 H21 0.9500 . ?
C21 C22 1.370(7) . ?
C38 H38 0.9500 . ?
C38 C39 1.376(6) . ?
C45 H45A 0.9800 . ?
C45 H45B 0.9800 . ?
C45 H45C 0.9800 . ?
C32 H32 0.9500 . ?
C32 C33 1.386(7) . ?
C23 H23 0.9500 . ?
C23 C22 1.394(6) . ?
C28 H28 0.9500 . ?
C28 C27 1.379(7) . ?
C3 H3 0.9500 . ?
C3 C2 1.363(7) . ?
C44 H44A 0.9800 . ?
C44 H44B 0.9800 . ?
C44 H44C 0.9800 . ?
C40 H40 0.9500 . ?
C40 C41 1.372(7) . ?
C40 C39 1.388(7) . ?
C41 H41 0.9500 . ?
C41 C42 1.397(7) . ?
C39 H39 0.9500 . ?
C1 H1 0.9500 . ?
C1 C2 1.392(6) . ?
C10 H10A 0.9900 . ?
C10 H10B 0.9900 . ?
C10 C9 1.527(7) . ?
C42 H42 0.9500 . ?
C22 H22 0.9500 . ?
C27 H27 0.9500 . ?
C27 C26 1.382(7) . ?
C36 H36 0.9500 . ?
C36 C35 1.380(7) . ?
C26 H26 0.9500 . ?
C2 H2 0.9500 . ?
C8 H8A 0.9900 . ?
C8 H8B 0.9900 . ?
C8 C9 1.531(7) . ?
C9 H9A 0.9900 . ?
C9 H9B 0.9900 . ?
C33 H33 0.9500 . ?
C33 C34 1.368(9) . ?
C35 H35 0.9500 . ?
C35 C34 1.359(9) . ?
C34 H34 0.9500 . ?

loop_
_geom_torsion_atom_site_label_1
_geom_torsion_atom_site_label_2
_geom_torsion_atom_site_label_3
_geom_torsion_atom_site_label_4
_geom_torsion
_geom_torsion_site_symmetry_1
_geom_torsion_site_symmetry_2
_geom_torsion_site_symmetry_3
_geom_torsion_site_symmetry_4
_geom_torsion_publ_flag
Ni1 N2 C11 C12 92.9(4) . . . . ?
Ni1 N2 C11 C16 -80.2(4) . . . . ?
Ni1 N2 C6 C5 -1.1(4) . . . . ?
Ni1 N2 C6 C7 174.5(3) . . . . ?
Ni1 N1 C5 C6 -16.5(4) . . . . ?
Ni1 N1 C5 C4 163.1(3) . . . . ?
Ni1 N1 C1 C2 -163.6(4) . . . . ?
N2 C11 C16 C15 178.3(3) . . . . ?
N2 C11 C16 C43 2.0(5) . . . . ?
N2 C6 C7 C8 -136.6(4) . . . . ?
N1 C5 C6 N2 11.8(5) . . . . ?
N1 C5 C6 C7 -164.0(4) . . . . ?
N1 C5 C4 C3 2.2(6) . . . . ?
N1 C5 C4 C10 -173.4(4) . . . . ?
N1 C1 C2 C3 1.9(8) . . . . ?
C12 C17 C24 C25 47.4(5) . . . . ?
C12 C17 C24 C29 -134.7(4) . . . . ?
C12 C11 C16 C15 5.4(5) . . . . ?
C12 C11 C16 C43 -170.9(3) . . . . ?
C18 C17 C24 C25 -83.6(5) . . . . ?
C18 C17 C24 C29 94.3(4) . . . . ?
C18 C23 C22 C21 -2.8(8) . . . . ?
C37 C30 C31 C32 171.5(4) . . . . ?
C37 C30 C31 C36 -12.7(5) . . . . ?
C37 C38 C39 C40 0.8(7) . . . . ?
C17 C12 C11 N2 0.3(5) . . . . ?
C17 C12 C11 C16 173.1(3) . . . . ?
C17 C12 C13 C14 -176.6(3) . . . . ?
C17 C18 C19 C20 176.0(4) . . . . ?
C17 C18 C23 C22 -173.4(4) . . . . ?
C17 C24 C25 C26 177.8(4) . . . . ?
C17 C24 C29 C28 -178.0(4) . . . . ?
C11 N2 C6 C5 -178.6(3) . . . . ?
C11 N2 C6 C7 -3.0(6) . . . . ?
C11 C12 C17 C18 -143.1(3) . . . . ?
C11 C12 C17 C24 86.5(4) . . . . ?
C11 C12 C13 C14 0.3(5) . . . . ?
C11 C16 C43 C45 -92.6(4) . . . . ?
C11 C16 C43 C44 142.3(4) . . . . ?
C14 C15 C16 C11 -3.7(6) . . . . ?
C14 C15 C16 C43 172.6(4) . . . . ?
C14 C30 C31 C32 44.3(5) . . . . ?
C14 C30 C31 C36 -139.9(4) . . . . ?
C13 C12 C17 C18 33.8(5) . . . . ?
C13 C12 C17 C24 -96.6(4) . . . . ?
C13 C12 C11 N2 -176.6(3) . . . . ?
C13 C12 C11 C16 -3.8(5) . . . . ?
C13 C14 C15 C16 0.5(6) . . . . ?
C13 C14 C30 C37 87.9(4) . . . . ?
C13 C14 C30 C31 -143.9(4) . . . . ?
C5 N1 C1 C2 -1.1(7) . . . . ?
C5 C6 C7 C8 38.8(5) . . . . ?
C5 C4 C3 C2 -1.4(7) . . . . ?
C5 C4 C10 C9 -68.4(6) . . . . ?
C24 C25 C26 C27 0.5(7) . . . . ?
C24 C29 C28 C27 -0.2(7) . . . . ?
C6 N2 C11 C12 -89.8(4) . . . . ?
C6 N2 C11 C16 97.2(4) . . . . ?
C6 C5 C4 C3 -178.3(4) . . . . ?
C6 C5 C4 C10 6.0(7) . . . . ?
C6 C7 C8 C9 -87.0(5) . . . . ?
C15 C14 C13 C12 1.3(6) . . . . ?
C15 C14 C30 C37 -93.3(4) . . . . ?
C15 C14 C30 C31 35.0(5) . . . . ?
C15 C16 C43 C45 91.2(5) . . . . ?
C15 C16 C43 C44 -33.8(5) . . . . ?
C30 C37 C38 C39 179.2(4) . . . . ?
C30 C37 C42 C41 179.9(4) . . . . ?
C30 C14 C13 C12 -179.8(3) . . . . ?
C30 C14 C15 C16 -178.3(4) . . . . ?
C30 C31 C32 C33 175.4(4) . . . . ?
C30 C31 C36 C35 -175.6(4) . . . . ?
C31 C32 C33 C34 1.3(8) . . . . ?
C31 C36 C35 C34 -0.8(8) . . . . ?
C25 C24 C29 C28 -0.1(6) . . . . ?
C7 C8 C9 C10 35.4(6) . . . . ?
C4 C5 C6 N2 -167.8(4) . . . . ?
C4 C5 C6 C7 16.4(6) . . . . ?
C4 C3 C2 C1 -0.6(8) . . . . ?
C4 C10 C9 C8 48.6(6) . . . . ?
C29 C24 C25 C26 -0.1(6) . . . . ?
C29 C28 C27 C26 0.6(7) . . . . ?
C20 C21 C22 C23 1.7(8) . . . . ?
C19 C18 C17 C12 57.0(5) . . . . ?
C19 C18 C17 C24 -172.5(4) . . . . ?
C19 C18 C23 C22 1.4(7) . . . . ?
C19 C20 C21 C22 0.7(7) . . . . ?
C21 C20 C19 C18 -2.1(7) . . . . ?
C38 C37 C30 C14 62.5(5) . . . . ?
C38 C37 C30 C31 -65.8(5) . . . . ?
C38 C37 C42 C41 -1.2(6) . . . . ?
C32 C31 C36 C35 0.3(7) . . . . ?
C32 C33 C34 C35 -1.8(8) . . . . ?
C23 C18 C17 C12 -128.3(4) . . . . ?
C23 C18 C17 C24 2.2(5) . . . . ?
C23 C18 C19 C20 1.0(6) . . . . ?
C28 C27 C26 C25 -0.8(7) . . . . ?
C3 C4 C10 C9 116.1(5) . . . . ?
C40 C41 C42 C37 1.0(7) . . . . ?
C41 C40 C39 C38 -0.9(7) . . . . ?
C39 C40 C41 C42 0.0(7) . . . . ?
C1 N1 C5 C6 179.4(4) . . . . ?
C1 N1 C5 C4 -1.0(6) . . . . ?
C10 C4 C3 C2 174.4(5) . . . . ?
C42 C37 C30 C14 -118.7(4) . . . . ?
C42 C37 C30 C31 113.1(4) . . . . ?
C42 C37 C38 C39 0.3(6) . . . . ?
C36 C31 C32 C33 -0.5(7) . . . . ?
C36 C35 C34 C33 1.5(8) . . . . ?
